data_7013655
loop_
_publ_author_name
'van der Vlugt, Jarl Ivar'
'Sablong, Rafael'
'Mills, Allison M.'
'Kooijman, Huub'
'Spek, Anthony L.'
'Meetsma, Auke'
'Vogt, Dieter'

_publ_section_title
;
 Coordination chemistry and X-ray studies with novel sterically
 constrained diphosphonite ligands
;
_journal_issue 24
_journal_name_full 'Dalton Transactions'
_journal_page_first 4690
_journal_paper_doi 10.1039/b311328k
_journal_year 2003
_chemical_formula_moiety 'C59 H68 Cl2 O9 P2 Pd, C2 H3 N'
_chemical_formula_sum 'C61 H71 Cl2 N O9 P2 Pd'
_chemical_formula_weight 1201.43
_space_group_IT_number 62
_symmetry_cell_setting orthorhombic
_symmetry_space_group_name_Hall '-P 2ac 2n'
_symmetry_space_group_name_H-M 'P n m a'
_atom_sites_solution_hydrogens geom
_atom_sites_solution_primary heavy
_atom_sites_solution_secondary difmap
_audit_creation_method SHELXL97
_cell_angle_alpha 90.00
_cell_angle_beta 90.00
_cell_angle_gamma 90.00
_cell_formula_units_Z 4
_cell_length_a 11.5297(3)
_cell_length_b 20.7719(3)
_cell_length_c 24.2993(5)
_cell_measurement_reflns_used 81907
_cell_measurement_temperature 150(2)
_cell_measurement_theta_max 27.48
_cell_measurement_theta_min 1.02
_cell_volume 5819.5(2)
_computing_cell_refinement 'HKL2000 (Otwinowski & Minor, 1997)'
_computing_data_collection 'Nonius COLLECT (Nonius, 1998)'
_computing_data_reduction 'HKL2000 (Otwinowski & Minor, 1997)'
_computing_molecular_graphics 'PLATON (Spek, 2003)'
_computing_publication_material 'PLATON (Spek, 2003)'
_computing_structure_refinement 'SHELXL97 (Sheldrick, 1997)'
_computing_structure_solution 'DIRDIF99 (Beurskens et al., 1999)'
_diffrn_ambient_temperature 150(2)
_diffrn_measured_fraction_theta_full 0.999
_diffrn_measured_fraction_theta_max 0.999
_diffrn_measurement_device_type 'Nonius KappaCCD'
_diffrn_measurement_method '\f + \w scans'
_diffrn_radiation_monochromator graphite
_diffrn_radiation_source 'rotating anode'
_diffrn_radiation_type MoK\a
_diffrn_radiation_wavelength 0.71073
_diffrn_reflns_av_R_equivalents 0.0630
_diffrn_reflns_av_sigmaI/netI 0.0455
_diffrn_reflns_limit_h_max 14
_diffrn_reflns_limit_h_min -13
_diffrn_reflns_limit_k_max 25
_diffrn_reflns_limit_k_min -25
_diffrn_reflns_limit_l_max 29
_diffrn_reflns_limit_l_min -29
_diffrn_reflns_number 31225
_diffrn_reflns_theta_full 26.00
_diffrn_reflns_theta_max 26.00
_diffrn_reflns_theta_min 1.68
_exptl_absorpt_coefficient_mu 0.522
_exptl_absorpt_correction_T_max 0.909
_exptl_absorpt_correction_T_min 0.543
_exptl_absorpt_correction_type empirical
_exptl_absorpt_process_details 'DELABS in PLATON (Spek, 2003)'
_exptl_crystal_colour yellow
_exptl_crystal_density_diffrn 1.371
_exptl_crystal_density_method 'not measured'
_exptl_crystal_description needle
_exptl_crystal_F_000 2504
_exptl_crystal_preparation 'recrystallized from dichloromethane/acetonitrile'
_exptl_crystal_size_max 0.45
_exptl_crystal_size_mid 0.24
_exptl_crystal_size_min 0.18
_refine_diff_density_max 0.432
_refine_diff_density_min -0.712
_refine_diff_density_rms 0.079
_refine_ls_extinction_method none
_refine_ls_goodness_of_fit_ref 1.023
_refine_ls_hydrogen_treatment constr
_refine_ls_matrix_type full
_refine_ls_number_parameters 386
_refine_ls_number_reflns 5882
_refine_ls_number_restraints 23
_refine_ls_restrained_S_all 1.055
_refine_ls_R_factor_all 0.0564
_refine_ls_R_factor_gt 0.0352
_refine_ls_shift/su_max 0.001
_refine_ls_shift/su_mean 0.000
_refine_ls_structure_factor_coef Fsqd
_refine_ls_weighting_details 'calc w==1/[\s^2^(Fo^2^)+(0.0302P)^2^+5.8501P] where P==(Fo^2^+2Fc^2^)/3'
_refine_ls_weighting_scheme calc
_refine_ls_wR_factor_gt 0.0758
_refine_ls_wR_factor_ref 0.0837
_reflns_number_gt 4568
_reflns_number_total 5882
_reflns_threshold_expression I>2\s(I)
_cod_data_source_file b311328k.txt
_cod_data_source_block 4
_cod_database_code 7013655

loop_
_symmetry_equiv_pos_as_xyz
'x, y, z'
'-x+1/2, -y, z+1/2'
'x+1/2, -y+1/2, -z+1/2'
'-x, y+1/2, -z'
'-x, -y, -z'
'x-1/2, y, -z-1/2'
'-x-1/2, y-1/2, z-1/2'
'x, -y-1/2, z'

loop_
_atom_site_label
_atom_site_type_symbol
_atom_site_fract_x
_atom_site_fract_y
_atom_site_fract_z
_atom_site_U_iso_or_equiv
_atom_site_adp_type
_atom_site_occupancy
_atom_site_symmetry_multiplicity
_atom_site_calc_flag
_atom_site_refinement_flags
_atom_site_disorder_assembly
_atom_site_disorder_group
Pd1 Pd 0.60435(2) 0.2500 0.379750(11) 0.02330(9) Uani 1 2 d S . .
Cl1 Cl 0.56488(9) 0.2500 0.28771(3) 0.0283(2) Uani 1 2 d S . .
Cl2 Cl 0.66236(9) 0.2500 0.47144(4) 0.0360(2) Uani 1 2 d S . .
P1 P 0.55872(6) 0.14410(3) 0.39046(3) 0.02513(16) Uani 1 1 d . . .
O2 O 0.50834(15) 0.11151(7) 0.33556(7) 0.0243(4) Uani 1 1 d . . .
O3 O 0.64503(15) 0.09094(9) 0.41606(7) 0.0309(4) Uani 1 1 d . A .
O4 O 0.4003(2) 0.2500 0.43374(9) 0.0273(6) Uani 1 2 d S . .
C2 C 0.4481(2) 0.13930(13) 0.44392(10) 0.0290(6) Uani 1 1 d . . .
C3 C 0.3848(2) 0.19266(13) 0.46201(10) 0.0284(6) Uani 1 1 d . . .
C4 C 0.3063(2) 0.18993(14) 0.50555(10) 0.0341(7) Uani 1 1 d . . .
C5 C 0.2883(3) 0.13009(16) 0.52966(12) 0.0440(8) Uani 1 1 d . . .
H5 H 0.2350 0.1265 0.5593 0.053 Uiso 1 1 calc R . .
C6 C 0.3457(3) 0.07577(17) 0.51171(13) 0.0475(8) Uani 1 1 d . . .
H6 H 0.3299 0.0353 0.5283 0.057 Uiso 1 1 calc R . .
C7 C 0.4264(2) 0.07999(15) 0.46963(12) 0.0384(7) Uani 1 1 d . . .
H7 H 0.4671 0.0426 0.4581 0.046 Uiso 1 1 calc R . .
C8 C 0.2382(4) 0.2500 0.52214(16) 0.0402(10) Uani 1 2 d S . .
C9 C 0.2124(6) 0.2500 0.5844(2) 0.0815(19) Uani 1 2 d S . .
H9A H 0.1677 0.2115 0.5939 0.122 Uiso 1 1 d R . .
H9B H 0.2856 0.2500 0.6049 0.122 Uiso 1 2 d SR . .
C10 C 0.1229(4) 0.2500 0.4899(2) 0.0561(13) Uani 1 2 d S . .
H10A H 0.0781 0.2115 0.4994 0.084 Uiso 1 1 d R . .
H10B H 0.1392 0.2500 0.4503 0.084 Uiso 1 2 d SR . .
C11 C 0.4515(2) 0.05119(12) 0.33807(11) 0.0278(6) Uani 1 1 d . A .
C12 C 0.3334(2) 0.04789(12) 0.32461(11) 0.0297(6) Uani 1 1 d . . .
C13 C 0.2813(3) -0.01174(14) 0.33219(14) 0.0468(8) Uani 1 1 d . A .
H13 H 0.2008 -0.0161 0.3248 0.056 Uiso 1 1 calc R . .
C14 C 0.3429(3) -0.06519(14) 0.35023(18) 0.0628(11) Uani 1 1 d D . .
C15 C 0.4610(3) -0.06118(14) 0.35831(16) 0.0527(9) Uani 1 1 d . A .
H15 H 0.5038 -0.0984 0.3684 0.063 Uiso 1 1 calc R . .
C16 C 0.5177(2) -0.00237(13) 0.35161(12) 0.0343(7) Uani 1 1 d . . .
C17 C 0.6467(2) -0.00114(12) 0.35619(12) 0.0316(6) Uani 1 1 d . A .
C18 C 0.7081(2) -0.05072(13) 0.33065(12) 0.0349(7) Uani 1 1 d . . .
H18 H 0.6681 -0.0817 0.3091 0.042 Uiso 1 1 calc R A .
C19 C 0.8263(2) -0.05479(12) 0.33671(12) 0.0363(7) Uani 1 1 d D A .
C20 C 0.8854(2) -0.01031(12) 0.36927(11) 0.0330(6) Uani 1 1 d . . .
H20 H 0.9669 -0.0147 0.3737 0.040 Uiso 1 1 calc R A .
C21 C 0.8285(2) 0.04049(12) 0.39553(10) 0.0287(6) Uani 1 1 d . A .
C22 C 0.7085(2) 0.04428(12) 0.38654(11) 0.0294(6) Uani 1 1 d . . .
C23 C 0.2652(2) 0.10422(11) 0.29878(10) 0.0248(6) Uani 1 1 d . . .
C24 C 0.3271(2) 0.12616(12) 0.24593(10) 0.0300(6) Uani 1 1 d . . .
H24A H 0.2840 0.1619 0.2293 0.045 Uiso 1 1 calc R . .
H24B H 0.3307 0.0902 0.2199 0.045 Uiso 1 1 calc R . .
H24C H 0.4059 0.1403 0.2549 0.045 Uiso 1 1 calc R . .
C25 C 0.2538(2) 0.16145(12) 0.33847(11) 0.0325(6) Uani 1 1 d . . .
H25A H 0.2104 0.1962 0.3205 0.049 Uiso 1 1 calc R . .
H25B H 0.3312 0.1770 0.3485 0.049 Uiso 1 1 calc R . .
H25C H 0.2125 0.1477 0.3717 0.049 Uiso 1 1 calc R . .
C26 C 0.1423(2) 0.08353(13) 0.28219(11) 0.0297(6) Uani 1 1 d . . .
H26A H 0.1468 0.0470 0.2568 0.045 Uiso 1 1 calc R . .
H26B H 0.1028 0.1195 0.2641 0.045 Uiso 1 1 calc R . .
H26C H 0.0987 0.0709 0.3151 0.045 Uiso 1 1 calc R . .
O5A O 0.2975(4) -0.13006(19) 0.3461(2) 0.0385(9) Uani 0.50 1 d PD A 1
C27A C 0.1746(5) -0.1351(3) 0.3446(3) 0.0536(13) Uani 0.50 1 d PD A 1
H27A H 0.1523 -0.1805 0.3418 0.080 Uiso 0.50 1 calc PR A 1
H27B H 0.1448 -0.1116 0.3125 0.080 Uiso 0.50 1 calc PR A 1
H27C H 0.1418 -0.1166 0.3783 0.080 Uiso 0.50 1 calc PR A 1
O5B O 0.2742(4) -0.1135(2) 0.3725(2) 0.0385(9) Uani 0.50 1 d PD A 2
C27B C 0.3310(6) -0.1657(3) 0.3984(3) 0.0536(13) Uani 0.50 1 d PD A 2
H27D H 0.2731 -0.1960 0.4126 0.080 Uiso 0.50 1 calc PR A 2
H27E H 0.3784 -0.1496 0.4289 0.080 Uiso 0.50 1 calc PR A 2
H27F H 0.3808 -0.1877 0.3717 0.080 Uiso 0.50 1 calc PR A 2
O6A O 0.8935(9) -0.0986(5) 0.3072(6) 0.038(2) Uani 0.50 1 d PD A 3
C28A C 0.8444(5) -0.1484(3) 0.2741(3) 0.0510(12) Uani 0.50 1 d PD A 3
H28A H 0.9067 -0.1737 0.2572 0.077 Uiso 0.50 1 calc PR A 3
H28B H 0.7962 -0.1292 0.2452 0.077 Uiso 0.50 1 calc PR A 3
H28C H 0.7965 -0.1765 0.2972 0.077 Uiso 0.50 1 calc PR A 3
O6B O 0.8807(9) -0.1095(5) 0.3167(7) 0.038(2) Uani 0.50 1 d PD A 4
C28B C 1.0014(5) -0.1040(3) 0.3089(3) 0.0510(12) Uani 0.50 1 d PD A 4
H28D H 1.0321 -0.1449 0.2950 0.077 Uiso 0.50 1 calc PR A 4
H28E H 1.0386 -0.0937 0.3441 0.077 Uiso 0.50 1 calc PR A 4
H28F H 1.0175 -0.0697 0.2823 0.077 Uiso 0.50 1 calc PR A 4
C29 C 0.8955(2) 0.08906(13) 0.43119(11) 0.0309(6) Uani 1 1 d . . .
C30 C 1.0222(2) 0.06799(14) 0.43961(12) 0.0377(7) Uani 1 1 d . A .
H30A H 1.0625 0.0998 0.4624 0.057 Uiso 1 1 calc R . .
H30B H 1.0608 0.0647 0.4038 0.057 Uiso 1 1 calc R . .
H30C H 1.0239 0.0260 0.4580 0.057 Uiso 1 1 calc R . .
C31 C 0.8966(3) 0.15473(13) 0.40150(12) 0.0344(6) Uani 1 1 d . A .
H31A H 0.9390 0.1861 0.4239 0.052 Uiso 1 1 calc R . .
H31B H 0.8167 0.1696 0.3961 0.052 Uiso 1 1 calc R . .
H31C H 0.9348 0.1501 0.3657 0.052 Uiso 1 1 calc R . .
C32 C 0.8420(3) 0.09533(15) 0.48901(11) 0.0393(7) Uani 1 1 d . A .
H32A H 0.8866 0.1266 0.5106 0.059 Uiso 1 1 calc R . .
H32B H 0.8439 0.0534 0.5075 0.059 Uiso 1 1 calc R . .
H32C H 0.7615 0.1100 0.4858 0.059 Uiso 1 1 calc R . .
N1A N 0.557(2) 0.7500 0.3055(6) 0.084(4) Uani 0.50 2 d SPD B 5
C33A C 0.5124(8) 0.7500 0.3474(3) 0.044(2) Uani 0.50 2 d SPD B 5
C34A C 0.4540(8) 0.7500 0.3997(3) 0.043(2) Uani 0.50 2 d SPD B 5
H34A H 0.4440 0.7944 0.4124 0.064 Uiso 0.25 1 calc PR B 5
H34B H 0.5004 0.7260 0.4266 0.064 Uiso 0.25 1 calc PR B 5
H34C H 0.3779 0.7296 0.3958 0.064 Uiso 0.25 1 calc PR B 5
N1B N 0.5788(17) 0.7500 0.2877(9) 0.084(4) Uani 0.50 2 d SPD C 6
C33B C 0.6740(8) 0.7500 0.2754(4) 0.048(2) Uani 0.50 2 d SPD C 6
C34B C 0.7962(7) 0.7500 0.2617(4) 0.048(2) Uani 0.50 2 d SPD C 6
H34D H 0.8228 0.7056 0.2567 0.071 Uiso 0.25 1 calc PR C 6
H34E H 0.8402 0.7702 0.2916 0.071 Uiso 0.25 1 calc PR C 6
H34F H 0.8083 0.7742 0.2276 0.071 Uiso 0.25 1 calc PR C 6

loop_
_atom_site_aniso_label
_atom_site_aniso_U_11
_atom_site_aniso_U_22
_atom_site_aniso_U_33
_atom_site_aniso_U_23
_atom_site_aniso_U_13
_atom_site_aniso_U_12
Pd1 0.02237(16) 0.02602(15) 0.02151(14) 0.000 0.00041(12) 0.000
Cl1 0.0414(6) 0.0222(4) 0.0214(4) 0.000 0.0011(4) 0.000
Cl2 0.0317(6) 0.0511(6) 0.0250(5) 0.000 -0.0056(4) 0.000
P1 0.0216(4) 0.0277(3) 0.0261(3) 0.0075(3) -0.0001(3) 0.0010(3)
O2 0.0244(10) 0.0209(8) 0.0275(9) 0.0067(7) -0.0012(8) -0.0008(7)
O3 0.0242(10) 0.0367(10) 0.0317(10) 0.0116(8) -0.0014(8) 0.0055(8)
O4 0.0288(14) 0.0340(14) 0.0191(12) 0.000 0.0026(11) 0.000
C2 0.0202(14) 0.0420(16) 0.0249(13) 0.0107(11) -0.0027(11) -0.0014(12)
C3 0.0223(15) 0.0418(15) 0.0210(12) 0.0076(11) -0.0039(11) -0.0019(12)
C4 0.0219(15) 0.0602(19) 0.0202(13) 0.0073(12) -0.0037(11) -0.0010(13)
C5 0.0277(17) 0.074(2) 0.0300(15) 0.0215(15) 0.0039(13) -0.0004(16)
C6 0.0332(17) 0.062(2) 0.0471(18) 0.0333(16) 0.0044(15) 0.0012(16)
C7 0.0262(16) 0.0475(17) 0.0415(16) 0.0188(14) -0.0004(13) 0.0023(13)
C8 0.033(2) 0.062(3) 0.026(2) 0.000 0.0052(18) 0.000
C9 0.110(5) 0.096(4) 0.038(3) 0.000 0.036(3) 0.000
C10 0.024(3) 0.056(3) 0.088(4) 0.000 -0.002(2) 0.000
C11 0.0262(15) 0.0228(13) 0.0343(14) 0.0102(11) -0.0004(12) -0.0029(11)
C12 0.0251(15) 0.0261(14) 0.0380(15) 0.0112(11) -0.0020(12) -0.0008(11)
C13 0.0238(16) 0.0352(16) 0.082(2) 0.0231(16) -0.0065(16) -0.0025(13)
C14 0.0314(18) 0.0305(17) 0.126(3) 0.0370(19) -0.010(2) -0.0088(14)
C15 0.0273(17) 0.0312(16) 0.100(3) 0.0320(17) -0.0095(18) -0.0010(13)
C16 0.0264(15) 0.0286(14) 0.0479(17) 0.0153(12) -0.0042(13) -0.0016(12)
C17 0.0239(14) 0.0269(14) 0.0439(15) 0.0180(12) -0.0039(13) -0.0005(12)
C18 0.0277(16) 0.0259(14) 0.0510(17) 0.0131(13) -0.0059(13) -0.0030(12)
C19 0.0314(17) 0.0239(14) 0.0535(18) 0.0120(13) 0.0021(14) 0.0009(12)
C20 0.0224(14) 0.0298(14) 0.0468(17) 0.0123(12) 0.0009(13) 0.0009(12)
C21 0.0241(15) 0.0297(14) 0.0322(14) 0.0165(11) 0.0010(11) -0.0002(11)
C22 0.0252(15) 0.0294(14) 0.0335(14) 0.0157(11) 0.0011(12) 0.0035(11)
C23 0.0213(14) 0.0234(13) 0.0295(13) 0.0027(10) -0.0029(11) 0.0025(11)
C24 0.0279(16) 0.0327(14) 0.0295(13) 0.0051(11) -0.0010(12) 0.0022(12)
C25 0.0297(16) 0.0335(14) 0.0343(14) -0.0018(12) -0.0038(12) 0.0048(12)
C26 0.0248(14) 0.0304(14) 0.0340(14) 0.0022(11) -0.0040(12) 0.0028(11)
O5A 0.029(2) 0.025(2) 0.061(3) 0.0091(18) 0.000(2) -0.0065(16)
C27A 0.040(3) 0.027(2) 0.093(4) 0.014(2) 0.008(3) -0.0037(19)
O5B 0.029(2) 0.025(2) 0.061(3) 0.0091(18) 0.000(2) -0.0065(16)
C27B 0.040(3) 0.027(2) 0.093(4) 0.014(2) 0.008(3) -0.0037(19)
O6A 0.044(2) 0.014(3) 0.056(5) 0.004(4) 0.003(2) -0.006(2)
C28A 0.032(3) 0.043(3) 0.078(3) -0.021(2) 0.012(2) 0.004(2)
O6B 0.044(2) 0.014(3) 0.056(5) 0.004(4) 0.003(2) -0.006(2)
C28B 0.032(3) 0.043(3) 0.078(3) -0.021(2) 0.012(2) 0.004(2)
C29 0.0252(14) 0.0347(14) 0.0328(14) 0.0094(11) -0.0035(12) 0.0015(12)
C30 0.0275(16) 0.0451(17) 0.0406(16) 0.0082(13) -0.0028(13) 0.0010(13)
C31 0.0297(16) 0.0340(15) 0.0397(15) 0.0046(12) -0.0034(13) -0.0040(13)
C32 0.0316(17) 0.0537(19) 0.0328(15) 0.0068(14) -0.0048(13) 0.0060(14)
N1A 0.053(7) 0.109(5) 0.090(11) 0.000 -0.003(8) 0.000
C33A 0.041(6) 0.046(5) 0.046(5) 0.000 -0.011(5) 0.000
C34A 0.039(5) 0.044(5) 0.046(5) 0.000 -0.005(4) 0.000
N1B 0.053(7) 0.109(5) 0.090(11) 0.000 -0.003(8) 0.000
C33B 0.048(6) 0.056(6) 0.040(5) 0.000 -0.007(5) 0.000
C34B 0.050(6) 0.044(5) 0.048(5) 0.000 -0.004(5) 0.000

loop_
_atom_type_symbol
_atom_type_description
_atom_type_scat_dispersion_real
_atom_type_scat_dispersion_imag
_atom_type_scat_source
C C 0.0033 0.0016 'International Tables Vol C Tables 4.2.6.8 and 6.1.1.4'
H H 0.0000 0.0000 'International Tables Vol C Tables 4.2.6.8 and 6.1.1.4'
Cl Cl 0.1484 0.1585 'International Tables Vol C Tables 4.2.6.8 and 6.1.1.4'
N N 0.0061 0.0033 'International Tables Vol C Tables 4.2.6.8 and 6.1.1.4'
O O 0.0106 0.0060 'International Tables Vol C Tables 4.2.6.8 and 6.1.1.4'
P P 0.1023 0.0942 'International Tables Vol C Tables 4.2.6.8 and 6.1.1.4'
Pd Pd -0.9988 1.0072 'International Tables Vol C Tables 4.2.6.8 and 6.1.1.4'

loop_
_geom_angle_atom_site_label_1
_geom_angle_atom_site_label_2
_geom_angle_atom_site_label_3
_geom_angle
_geom_angle_site_symmetry_1
_geom_angle_site_symmetry_3
_geom_angle_publ_flag
P1 Pd1 P1 150.13(4) 8_565 . ?
P1 Pd1 Cl1 93.780(19) 8_565 . ?
P1 Pd1 Cl1 93.780(19) . . ?
P1 Pd1 Cl2 87.533(18) 8_565 . ?
P1 Pd1 Cl2 87.534(18) . . ?
Cl1 Pd1 Cl2 174.79(4) . . ?
O2 P1 O3 104.79(9) . . ?
O2 P1 C2 108.43(11) . . ?
O3 P1 C2 96.85(11) . . ?
O2 P1 Pd1 113.35(6) . . ?
O3 P1 Pd1 124.30(8) . . ?
C2 P1 Pd1 107.21(9) . . ?
C11 O2 P1 120.35(15) . . ?
C22 O3 P1 126.52(15) . . ?
C3 O4 C3 118.4(3) . 8_565 ?
C3 C2 C7 117.5(2) . . ?
C3 C2 P1 123.11(19) . . ?
C7 C2 P1 119.4(2) . . ?
O4 C3 C4 119.7(2) . . ?
O4 C3 C2 117.2(2) . . ?
C4 C3 C2 123.1(2) . . ?
C5 C4 C3 117.0(3) . . ?
C5 C4 C8 122.8(3) . . ?
C3 C4 C8 120.1(3) . . ?
C6 C5 C4 121.8(3) . . ?
C6 C5 H5 119.1 . . ?
C4 C5 H5 119.1 . . ?
C5 C6 C7 120.3(3) . . ?
C5 C6 H6 119.9 . . ?
C7 C6 H6 119.9 . . ?
C6 C7 C2 120.3(3) . . ?
C6 C7 H7 119.9 . . ?
C2 C7 H7 119.9 . . ?
C4 C8 C4 109.4(3) . 8_565 ?
C4 C8 C9 111.0(2) . . ?
C4 C8 C9 111.0(2) 8_565 . ?
C4 C8 C10 108.0(2) . . ?
C4 C8 C10 108.0(2) 8_565 . ?
C9 C8 C10 109.4(4) . . ?
C8 C9 H9A 109.5 . . ?
C8 C9 H9B 109.5 . . ?
H9A C9 H9B 109.5 . . ?
C8 C10 H10A 109.5 . . ?
C8 C10 H10B 109.5 . . ?
H10A C10 H10B 109.5 . . ?
C16 C11 C12 123.3(2) . . ?
C16 C11 O2 117.8(2) . . ?
C12 C11 O2 118.9(2) . . ?
C13 C12 C11 115.6(2) . . ?
C13 C12 C23 120.7(2) . . ?
C11 C12 C23 123.5(2) . . ?
C14 C13 C12 122.3(3) . . ?
C14 C13 H13 118.9 . . ?
C12 C13 H13 118.9 . . ?
C15 C14 O5B 123.5(3) . . ?
C15 C14 C13 120.1(3) . . ?
O5B C14 C13 114.2(3) . . ?
C15 C14 O5A 115.0(3) . . ?
C13 C14 O5A 122.5(3) . . ?
C14 C15 C16 119.9(3) . . ?
C14 C15 H15 120.0 . . ?
C16 C15 H15 120.0 . . ?
C11 C16 C15 118.2(3) . . ?
C11 C16 C17 123.5(2) . . ?
C15 C16 C17 118.2(2) . . ?
C22 C17 C18 118.4(2) . . ?
C22 C17 C16 124.1(3) . . ?
C18 C17 C16 117.4(3) . . ?
C19 C18 C17 120.1(3) . . ?
C19 C18 H18 120.0 . . ?
C17 C18 H18 120.0 . . ?
C18 C19 O6B 117.5(6) . . ?
C18 C19 O6A 122.4(6) . . ?
C18 C19 C20 120.3(3) . . ?
O6B C19 C20 121.4(6) . . ?
O6A C19 C20 116.9(6) . . ?
C19 C20 C21 122.0(3) . . ?
C19 C20 H20 119.0 . . ?
C21 C20 H20 119.0 . . ?
C20 C21 C22 115.7(3) . . ?
C20 C21 C29 121.1(2) . . ?
C22 C21 C29 123.1(2) . . ?
C17 C22 C21 123.3(3) . . ?
C17 C22 O3 118.0(2) . . ?
C21 C22 O3 118.1(2) . . ?
C26 C23 C25 107.6(2) . . ?
C26 C23 C24 107.0(2) . . ?
C25 C23 C24 109.5(2) . . ?
C26 C23 C12 111.4(2) . . ?
C25 C23 C12 112.0(2) . . ?
C24 C23 C12 109.2(2) . . ?
C23 C24 H24A 109.5 . . ?
C23 C24 H24B 109.5 . . ?
H24A C24 H24B 109.5 . . ?
C23 C24 H24C 109.5 . . ?
H24A C24 H24C 109.5 . . ?
H24B C24 H24C 109.5 . . ?
C23 C25 H25A 109.5 . . ?
C23 C25 H25B 109.5 . . ?
H25A C25 H25B 109.5 . . ?
C23 C25 H25C 109.5 . . ?
H25A C25 H25C 109.5 . . ?
H25B C25 H25C 109.5 . . ?
C23 C26 H26A 109.5 . . ?
C23 C26 H26B 109.5 . . ?
H26A C26 H26B 109.5 . . ?
C23 C26 H26C 109.5 . . ?
H26A C26 H26C 109.5 . . ?
H26B C26 H26C 109.5 . . ?
C27A O5A C14 115.5(4) . . ?
O5A C27A H27A 109.5 . . ?
O5A C27A H27B 109.5 . . ?
H27A C27A H27B 109.5 . . ?
O5A C27A H27C 109.5 . . ?
H27A C27A H27C 109.5 . . ?
H27B C27A H27C 109.5 . . ?
C14 O5B C27B 117.7(4) . . ?
O5B C27B H27D 109.5 . . ?
O5B C27B H27E 109.5 . . ?
H27D C27B H27E 109.5 . . ?
O5B C27B H27F 109.5 . . ?
H27D C27B H27F 109.5 . . ?
H27E C27B H27F 109.5 . . ?
C19 O6A C28A 122.8(8) . . ?
O6A C28A H28A 109.5 . . ?
O6A C28A H28B 109.5 . . ?
H28A C28A H28B 109.5 . . ?
O6A C28A H28C 109.5 . . ?
H28A C28A H28C 109.5 . . ?
H28B C28A H28C 109.5 . . ?
C19 O6B C28B 115.3(7) . . ?
O6B C28B H28D 109.5 . . ?
O6B C28B H28E 109.5 . . ?
H28D C28B H28E 109.5 . . ?
O6B C28B H28F 109.5 . . ?
H28D C28B H28F 109.5 . . ?
H28E C28B H28F 109.5 . . ?
C21 C29 C30 111.4(2) . . ?
C21 C29 C32 111.6(2) . . ?
C30 C29 C32 106.4(2) . . ?
C21 C29 C31 108.7(2) . . ?
C30 C29 C31 107.8(2) . . ?
C32 C29 C31 110.8(2) . . ?
C29 C30 H30A 109.5 . . ?
C29 C30 H30B 109.5 . . ?
H30A C30 H30B 109.5 . . ?
C29 C30 H30C 109.5 . . ?
H30A C30 H30C 109.5 . . ?
H30B C30 H30C 109.5 . . ?
C29 C31 H31A 109.5 . . ?
C29 C31 H31B 109.5 . . ?
H31A C31 H31B 109.5 . . ?
C29 C31 H31C 109.5 . . ?
H31A C31 H31C 109.5 . . ?
H31B C31 H31C 109.5 . . ?
C29 C32 H32A 109.5 . . ?
C29 C32 H32B 109.5 . . ?
H32A C32 H32B 109.5 . . ?
C29 C32 H32C 109.5 . . ?
H32A C32 H32C 109.5 . . ?
H32B C32 H32C 109.5 . . ?
N1A C33A C34A 179.0(14) . . ?
N1B C33B C34B 178.1(14) . . ?

loop_
_geom_bond_atom_site_label_1
_geom_bond_atom_site_label_2
_geom_bond_distance
_geom_bond_site_symmetry_2
_geom_bond_publ_flag
Pd1 P1 2.2766(7) 8_565 ?
Pd1 P1 2.2767(7) . ?
Pd1 Cl1 2.2822(9) . ?
Pd1 Cl2 2.3263(9) . ?
P1 O2 1.6048(17) . ?
P1 O3 1.6114(18) . ?
P1 C2 1.823(3) . ?
O2 C11 1.415(3) . ?
O3 C22 1.411(3) . ?
O4 C3 1.387(3) . ?
O4 C3 1.387(3) 8_565 ?
C2 C3 1.399(4) . ?
C2 C7 1.404(4) . ?
C3 C4 1.393(4) . ?
C4 C5 1.390(4) . ?
C4 C8 1.529(4) . ?
C5 C6 1.379(4) . ?
C5 H5 0.9500 . ?
C6 C7 1.385(4) . ?
C6 H6 0.9500 . ?
C7 H7 0.9500 . ?
C8 C4 1.529(4) 8_565 ?
C8 C9 1.541(6) . ?
C8 C10 1.543(6) . ?
C9 H9A 0.9800 . ?
C9 H9B 0.9800 . ?
C10 H10A 0.9799 . ?
C10 H10B 0.9799 . ?
C11 C16 1.388(4) . ?
C11 C12 1.403(4) . ?
C12 C13 1.389(4) . ?
C12 C23 1.543(3) . ?
C13 C14 1.389(4) . ?
C13 H13 0.9500 . ?
C14 C15 1.379(4) . ?
C14 O5B 1.388(5) . ?
C14 O5A 1.449(5) . ?
C15 C16 1.395(4) . ?
C15 H15 0.9500 . ?
C16 C17 1.493(4) . ?
C17 C22 1.393(4) . ?
C17 C18 1.395(4) . ?
C18 C19 1.373(4) . ?
C18 H18 0.9500 . ?
C19 O6B 1.386(6) . ?
C19 O6A 1.394(6) . ?
C19 C20 1.394(4) . ?
C20 C21 1.397(4) . ?
C20 H20 0.9500 . ?
C21 C22 1.403(4) . ?
C21 C29 1.538(4) . ?
C23 C26 1.535(4) . ?
C23 C25 1.536(3) . ?
C23 C24 1.538(3) . ?
C24 H24A 0.9800 . ?
C24 H24B 0.9800 . ?
C24 H24C 0.9800 . ?
C25 H25A 0.9800 . ?
C25 H25B 0.9800 . ?
C25 H25C 0.9800 . ?
C26 H26A 0.9800 . ?
C26 H26B 0.9800 . ?
C26 H26C 0.9800 . ?
O5A C27A 1.422(7) . ?
C27A H27A 0.9800 . ?
C27A H27B 0.9800 . ?
C27A H27C 0.9800 . ?
O5B C27B 1.415(7) . ?
C27B H27D 0.9800 . ?
C27B H27E 0.9800 . ?
C27B H27F 0.9800 . ?
O6A C28A 1.427(10) . ?
C28A H28A 0.9800 . ?
C28A H28B 0.9800 . ?
C28A H28C 0.9800 . ?
O6B C28B 1.409(10) . ?
C28B H28D 0.9800 . ?
C28B H28E 0.9800 . ?
C28B H28F 0.9800 . ?
C29 C30 1.539(4) . ?
C29 C32 1.540(4) . ?
C29 C31 1.543(4) . ?
C30 H30A 0.9800 . ?
C30 H30B 0.9800 . ?
C30 H30C 0.9800 . ?
C31 H31A 0.9800 . ?
C31 H31B 0.9800 . ?
C31 H31C 0.9800 . ?
C32 H32A 0.9800 . ?
C32 H32B 0.9800 . ?
C32 H32C 0.9800 . ?
N1A C33A 1.141(17) . ?
C33A C34A 1.438(9) . ?
C34A H34A 0.9800 . ?
C34A H34B 0.9800 . ?
C34A H34C 0.9800 . ?
N1B C33B 1.138(19) . ?
C33B C34B 1.447(10) . ?
C34B H34D 0.9800 . ?
C34B H34E 0.9800 . ?
C34B H34F 0.9800 . ?

loop_
_geom_torsion_atom_site_label_1
_geom_torsion_atom_site_label_2
_geom_torsion_atom_site_label_3
_geom_torsion_atom_site_label_4
_geom_torsion
_geom_torsion_site_symmetry_1
_geom_torsion_site_symmetry_2
_geom_torsion_site_symmetry_3
_geom_torsion_site_symmetry_4
_geom_torsion_publ_flag
P1 Pd1 P1 O2 99.49(9) 8_565 . . . ?
Cl1 Pd1 P1 O2 -4.85(8) . . . . ?
Cl2 Pd1 P1 O2 -179.80(8) . . . . ?
P1 Pd1 P1 O3 -131.38(9) 8_565 . . . ?
Cl1 Pd1 P1 O3 124.28(9) . . . . ?
Cl2 Pd1 P1 O3 -50.67(9) . . . . ?
P1 Pd1 P1 C2 -20.12(12) 8_565 . . . ?
Cl1 Pd1 P1 C2 -124.46(9) . . . . ?
Cl2 Pd1 P1 C2 60.59(9) . . . . ?
O3 P1 O2 C11 56.00(19) . . . . ?
C2 P1 O2 C11 -46.6(2) . . . . ?
Pd1 P1 O2 C11 -165.51(15) . . . . ?
O2 P1 O3 C22 29.5(2) . . . . ?
C2 P1 O3 C22 140.6(2) . . . . ?
Pd1 P1 O3 C22 -103.11(19) . . . . ?
O2 P1 C2 C3 -107.1(2) . . . . ?
O3 P1 C2 C3 144.8(2) . . . . ?
Pd1 P1 C2 C3 15.6(2) . . . . ?
O2 P1 C2 C7 74.6(2) . . . . ?
O3 P1 C2 C7 -33.6(2) . . . . ?
Pd1 P1 C2 C7 -162.7(2) . . . . ?
C3 O4 C3 C4 30.2(4) 8_565 . . . ?
C3 O4 C3 C2 -151.3(2) 8_565 . . . ?
C7 C2 C3 O4 -175.3(2) . . . . ?
P1 C2 C3 O4 6.4(3) . . . . ?
C7 C2 C3 C4 3.2(4) . . . . ?
P1 C2 C3 C4 -175.2(2) . . . . ?
O4 C3 C4 C5 175.4(2) . . . . ?
C2 C3 C4 C5 -3.0(4) . . . . ?
O4 C3 C4 C8 -0.2(4) . . . . ?
C2 C3 C4 C8 -178.6(3) . . . . ?
C3 C4 C5 C6 0.4(4) . . . . ?
C8 C4 C5 C6 175.9(3) . . . . ?
C4 C5 C6 C7 1.9(5) . . . . ?
C5 C6 C7 C2 -1.7(5) . . . . ?
C3 C2 C7 C6 -0.8(4) . . . . ?
P1 C2 C7 C6 177.7(2) . . . . ?
C5 C4 C8 C4 158.6(2) . . . 8_565 ?
C3 C4 C8 C4 -26.0(4) . . . 8_565 ?
C5 C4 C8 C9 35.8(5) . . . . ?
C3 C4 C8 C9 -148.8(3) . . . . ?
C5 C4 C8 C10 -84.1(4) . . . . ?
C3 C4 C8 C10 91.3(3) . . . . ?
P1 O2 C11 C16 -67.4(3) . . . . ?
P1 O2 C11 C12 115.2(2) . . . . ?
C16 C11 C12 C13 7.7(4) . . . . ?
O2 C11 C12 C13 -175.1(3) . . . . ?
C16 C11 C12 C23 -167.7(3) . . . . ?
O2 C11 C12 C23 9.5(4) . . . . ?
C11 C12 C13 C14 -2.0(5) . . . . ?
C23 C12 C13 C14 173.5(3) . . . . ?
C12 C13 C14 C15 -3.7(6) . . . . ?
C12 C13 C14 O5B 159.9(4) . . . . ?
C12 C13 C14 O5A -165.2(4) . . . . ?
O5B C14 C15 C16 -158.0(4) . . . . ?
C13 C14 C15 C16 3.9(6) . . . . ?
O5A C14 C15 C16 166.7(4) . . . . ?
C12 C11 C16 C15 -7.6(5) . . . . ?
O2 C11 C16 C15 175.2(3) . . . . ?
C12 C11 C16 C17 168.7(3) . . . . ?
O2 C11 C16 C17 -8.5(4) . . . . ?
C14 C15 C16 C11 1.5(5) . . . . ?
C14 C15 C16 C17 -175.0(3) . . . . ?
C11 C16 C17 C22 49.8(4) . . . . ?
C15 C16 C17 C22 -133.8(3) . . . . ?
C11 C16 C17 C18 -133.6(3) . . . . ?
C15 C16 C17 C18 42.7(4) . . . . ?
C22 C17 C18 C19 1.4(4) . . . . ?
C16 C17 C18 C19 -175.3(2) . . . . ?
C17 C18 C19 O6B 171.6(8) . . . . ?
C17 C18 C19 O6A -172.3(8) . . . . ?
C17 C18 C19 C20 1.3(4) . . . . ?
C18 C19 C20 C21 -1.7(4) . . . . ?
O6B C19 C20 C21 -171.6(8) . . . . ?
O6A C19 C20 C21 172.3(8) . . . . ?
C19 C20 C21 C22 -0.7(4) . . . . ?
C19 C20 C21 C29 -179.9(2) . . . . ?
C18 C17 C22 C21 -4.0(4) . . . . ?
C16 C17 C22 C21 172.5(2) . . . . ?
C18 C17 C22 O3 -174.7(2) . . . . ?
C16 C17 C22 O3 1.8(4) . . . . ?
C20 C21 C22 C17 3.6(4) . . . . ?
C29 C21 C22 C17 -177.2(2) . . . . ?
C20 C21 C22 O3 174.2(2) . . . . ?
C29 C21 C22 O3 -6.6(3) . . . . ?
P1 O3 C22 C17 -61.8(3) . . . . ?
P1 O3 C22 C21 127.1(2) . . . . ?
C13 C12 C23 C26 -2.3(4) . . . . ?
C11 C12 C23 C26 172.9(2) . . . . ?
C13 C12 C23 C25 118.3(3) . . . . ?
C11 C12 C23 C25 -66.5(3) . . . . ?
C13 C12 C23 C24 -120.2(3) . . . . ?
C11 C12 C23 C24 55.0(3) . . . . ?
C15 C14 O5A C27A 172.5(5) . . . . ?
O5B C14 O5A C27A 58.8(7) . . . . ?
C13 C14 O5A C27A -25.1(7) . . . . ?
C15 C14 O5B C27B -8.9(8) . . . . ?
C13 C14 O5B C27B -171.8(5) . . . . ?
O5A C14 O5B C27B 75.0(8) . . . . ?
C18 C19 O6A C28A -8.9(17) . . . . ?
O6B C19 O6A C28A 66(4) . . . . ?
C20 C19 O6A C28A 177.2(10) . . . . ?
C18 C19 O6B C28B 162.2(9) . . . . ?
O6A C19 O6B C28B 49(4) . . . . ?
C20 C19 O6B C28B -27.6(16) . . . . ?
C20 C21 C29 C30 -8.1(3) . . . . ?
C22 C21 C29 C30 172.7(2) . . . . ?
C20 C21 C29 C32 -126.9(3) . . . . ?
C22 C21 C29 C32 53.9(3) . . . . ?
C20 C21 C29 C31 110.5(3) . . . . ?
C22 C21 C29 C31 -68.6(3) . . . . ?
